data_4121596
loop_
_publ_author_name
'Elsaidi, Sameh K.'
'Mohamed, Mona H.'
'Wojtas, Lukasz'
'Chanthapally, Anjana'
'Pham, Tony'
'Space, Brian'
'Vittal, Jagadese J.'
'Zaworotko, Michael J.'

_publ_section_title
;
 Putting the Squeeze on CH4 and CO2 through Control over Interpenetration
 in Diamondoid Nets.
;
_journal_issue 13
_journal_name_full 'Journal of the American Chemical Society'
_journal_page_first 5072
_journal_page_last 5077
_journal_paper_doi 10.1021/ja500005k
_journal_volume 136
_journal_year 2014
_chemical_formula_moiety 'C28 H20 Co N2 O4, C3 H7 N O'
_chemical_formula_sum 'C31 H27 Co N3 O5'
_chemical_formula_weight 580.49
_chemical_name_systematic
;
 ?
;
_space_group_IT_number 9
_symmetry_cell_setting monoclinic
_symmetry_space_group_name_Hall 'C -2yc'
_symmetry_space_group_name_H-M 'C 1 c 1'
_atom_sites_solution_hydrogens geom
_atom_sites_solution_primary direct
_atom_sites_solution_secondary difmap
_audit_creation_method SHELXL-97
_cell_angle_alpha 90.00
_cell_angle_beta 99.119(4)
_cell_angle_gamma 90.00
_cell_formula_units_Z 4
_cell_length_a 13.3374(10)
_cell_length_b 24.979(2)
_cell_length_c 8.5046(7)
_cell_measurement_temperature 228(2)
_cell_volume 2797.5(4)
_computing_cell_refinement 'APEX2 (Bruker, 2010); SAINT (Bruker, 2009)'
_computing_data_collection 'APEX2 (Bruker, 2010)'
_computing_data_reduction 'SAINT (Bruker, 2009);XPREP(Sheldrick,2008)'
_computing_publication_material 'APEX2 (Bruker, 2010)'
_computing_structure_refinement 'SHELXL-97 (Sheldrick, 2008)'
_computing_structure_solution 'SHELXS-97 (Sheldrick, 2008)'
_diffrn_ambient_temperature 228(2)
_diffrn_measured_fraction_theta_full 0.988
_diffrn_measured_fraction_theta_max 0.988
_diffrn_measurement_device_type 'BRUKER SMART APEXII CCD'
_diffrn_measurement_method 'omega scans'
_diffrn_radiation_monochromator graphite
_diffrn_radiation_source 'fine-focus sealed tube'
_diffrn_radiation_type CuK\a
_diffrn_radiation_wavelength 1.54178
_diffrn_reflns_av_R_equivalents 0.0900
_diffrn_reflns_av_sigmaI/netI 0.1622
_diffrn_reflns_limit_h_max 15
_diffrn_reflns_limit_h_min -15
_diffrn_reflns_limit_k_max 29
_diffrn_reflns_limit_k_min -29
_diffrn_reflns_limit_l_max 10
_diffrn_reflns_limit_l_min -9
_diffrn_reflns_number 11517
_diffrn_reflns_theta_full 65.95
_diffrn_reflns_theta_max 65.95
_diffrn_reflns_theta_min 3.54
_exptl_absorpt_coefficient_mu 5.182
_exptl_absorpt_correction_T_max 0.6819
_exptl_absorpt_correction_T_min 0.3055
_exptl_absorpt_correction_type multi-scan
_exptl_absorpt_process_details 'SADABS; (Sheldrick, 2003)'
_exptl_crystal_colour red
_exptl_crystal_density_diffrn 1.378
_exptl_crystal_density_method 'not measured'
_exptl_crystal_description rod
_exptl_crystal_F_000 1204
_exptl_crystal_size_max 0.30
_exptl_crystal_size_mid 0.10
_exptl_crystal_size_min 0.08
_refine_diff_density_max 0.319
_refine_diff_density_min -0.547
_refine_diff_density_rms 0.069
_refine_ls_abs_structure_details 'Flack H D (1983), Acta Cryst. A39, 876-881'
_refine_ls_abs_structure_Flack -0.004(7)
_refine_ls_extinction_method none
_refine_ls_goodness_of_fit_ref 0.944
_refine_ls_hydrogen_treatment constr
_refine_ls_matrix_type full
_refine_ls_number_parameters 363
_refine_ls_number_reflns 4139
_refine_ls_number_restraints 2
_refine_ls_restrained_S_all 0.944
_refine_ls_R_factor_all 0.0947
_refine_ls_R_factor_gt 0.0647
_refine_ls_shift/su_max 0.001
_refine_ls_shift/su_mean 0.000
_refine_ls_structure_factor_coef Fsqd
_refine_ls_weighting_details 'calc w=1/[\s^2^(Fo^2^)+(0.0000P)^2^+0.0000P] where P=(Fo^2^+2Fc^2^)/3'
_refine_ls_weighting_scheme calc
_refine_ls_wR_factor_gt 0.1460
_refine_ls_wR_factor_ref 0.1659
_reflns_number_gt 2937
_reflns_number_total 4139
_reflns_threshold_expression >2sigma(I)
_cod_data_source_file ja500005k_si_007.cif
_cod_data_source_block dia-7i-1-Co
_cod_original_cell_volume 2797.6(4)
_cod_original_sg_symbol_H-M Cc
_cod_database_code 4121596

loop_
_symmetry_equiv_pos_as_xyz
'x, y, z'
'x, -y, z+1/2'
'x+1/2, y+1/2, z'
'x+1/2, -y+1/2, z+1/2'

loop_
_atom_site_label
_atom_site_type_symbol
_atom_site_fract_x
_atom_site_fract_y
_atom_site_fract_z
_atom_site_U_iso_or_equiv
_atom_site_adp_type
_atom_site_occupancy
_atom_site_symmetry_multiplicity
_atom_site_calc_flag
_atom_site_refinement_flags
C1 C -0.0190(5) -0.6552(4) -0.4754(9) 0.050(2) Uani 1 1 d .
C2 C 0.0328(5) -0.6839(3) -0.3304(8) 0.0465(18) Uani 1 1 d .
C3 C 0.0770(6) -0.7342(3) -0.3389(10) 0.055(2) Uani 1 1 d .
H3 H 0.0762 -0.7515 -0.4373 0.066 Uiso 1 1 calc R
C4 C 0.1235(6) -0.7588(4) -0.1942(11) 0.065(2) Uani 1 1 d .
H4 H 0.1534 -0.7927 -0.1975 0.079 Uiso 1 1 calc R
C5 C 0.1253(6) -0.7337(4) -0.0500(11) 0.058(2) Uani 1 1 d .
C6 C 0.0819(6) -0.6845(4) -0.0451(10) 0.058(2) Uani 1 1 d .
H6 H 0.0824 -0.6672 0.0532 0.070 Uiso 1 1 calc R
C7 C 0.0367(5) -0.6596(4) -0.1855(10) 0.054(2) Uani 1 1 d .
H7 H 0.0083 -0.6253 -0.1804 0.065 Uiso 1 1 calc R
C8 C 0.1740(6) -0.7568(4) 0.1086(11) 0.069(3) Uani 1 1 d .
H8 H 0.1699 -0.7364 0.2001 0.083 Uiso 1 1 calc R
C9 C 0.2193(7) -0.8008(4) 0.1282(12) 0.069(2) Uani 1 1 d .
H9 H 0.2261 -0.8211 0.0373 0.083 Uiso 1 1 calc R
C10 C 0.2631(6) -0.8228(4) 0.2866(10) 0.061(2) Uani 1 1 d .
C11 C 0.2897(6) -0.8758(4) 0.2964(9) 0.059(2) Uani 1 1 d .
H11 H 0.2812 -0.8973 0.2046 0.070 Uiso 1 1 calc R
C12 C 0.3294(5) -0.8973(3) 0.4438(8) 0.0513(19) Uani 1 1 d .
H12 H 0.3461 -0.9339 0.4481 0.062 Uiso 1 1 calc R
C13 C 0.3209(6) -0.8178(4) 0.5713(10) 0.061(2) Uani 1 1 d .
H13 H 0.3312 -0.7972 0.6651 0.073 Uiso 1 1 calc R
C14 C 0.2799(7) -0.7928(4) 0.4249(11) 0.071(3) Uani 1 1 d .
H14 H 0.2642 -0.7561 0.4222 0.085 Uiso 1 1 calc R
C15 C -0.2736(5) -0.5631(3) -0.6476(8) 0.0398(17) Uani 1 1 d .
C16 C -0.3669(5) -0.5417(3) -0.5969(8) 0.0399(16) Uani 1 1 d .
C17 C -0.3791(6) -0.4871(3) -0.5826(10) 0.061(2) Uani 1 1 d .
H17 H -0.3304 -0.4632 -0.6100 0.073 Uiso 1 1 calc R
C18 C -0.4666(6) -0.4680(3) -0.5256(11) 0.066(2) Uani 1 1 d .
H18 H -0.4738 -0.4310 -0.5111 0.079 Uiso 1 1 calc R
C19 C -0.5415(5) -0.5019(3) -0.4908(10) 0.0485(18) Uani 1 1 d .
C20 C -0.5277(6) -0.5564(3) -0.5068(10) 0.055(2) Uani 1 1 d .
H20 H -0.5767 -0.5807 -0.4815 0.066 Uiso 1 1 calc R
C21 C -0.4402(6) -0.5754(3) -0.5609(9) 0.053(2) Uani 1 1 d .
H21 H -0.4319 -0.6125 -0.5725 0.063 Uiso 1 1 calc R
C22 C -0.6297(5) -0.4795(3) -0.4297(9) 0.0501(18) Uani 1 1 d .
H22 H -0.6279 -0.4429 -0.4044 0.060 Uiso 1 1 calc R
C23 C -0.7113(5) -0.5067(3) -0.4071(9) 0.0471(18) Uani 1 1 d .
H23 H -0.7125 -0.5436 -0.4290 0.056 Uiso 1 1 calc R
C24 C -0.8004(5) -0.4835(3) -0.3505(8) 0.0442(16) Uani 1 1 d .
C25 C -0.7997(6) -0.4327(3) -0.2773(9) 0.0481(19) Uani 1 1 d .
H25 H -0.7393 -0.4127 -0.2590 0.058 Uiso 1 1 calc R
C26 C -0.8856(5) -0.4125(3) -0.2330(9) 0.0466(17) Uani 1 1 d .
H26 H -0.8831 -0.3783 -0.1859 0.056 Uiso 1 1 calc R
C27 C -0.9749(5) -0.4894(3) -0.3168(9) 0.0475(17) Uani 1 1 d .
H27 H -1.0351 -0.5096 -0.3280 0.057 Uiso 1 1 calc R
C28 C -0.8903(5) -0.5118(3) -0.3652(9) 0.0484(18) Uani 1 1 d .
H28 H -0.8939 -0.5465 -0.4084 0.058 Uiso 1 1 calc R
C29 C -0.7070(8) -0.3443(4) -0.816(2) 0.109(5) Uani 1 1 d .
H29 H -0.7624 -0.3550 -0.7675 0.131 Uiso 1 1 calc R
C30 C -0.6241(8) -0.3202(5) -0.5503(18) 0.114(4) Uani 1 1 d .
H30A H -0.5592 -0.3327 -0.4947 0.172 Uiso 1 1 calc R
H30B H -0.6784 -0.3410 -0.5168 0.172 Uiso 1 1 calc R
H30C H -0.6327 -0.2827 -0.5255 0.172 Uiso 1 1 calc R
C31 C -0.5359(8) -0.3097(5) -0.7833(16) 0.111(4) Uani 1 1 d .
H1A H -0.5124 -0.2757 -0.7362 0.167 Uiso 1 1 calc R
H1B H -0.5515 -0.3059 -0.8981 0.167 Uiso 1 1 calc R
H1C H -0.4832 -0.3365 -0.7569 0.167 Uiso 1 1 calc R
Co1 Co -0.10644(8) -0.59642(4) -0.70098(11) 0.0345(3) Uani 1 1 d .
N1 N 0.3454(4) -0.8699(2) 0.5790(7) 0.0412(14) Uani 1 1 d .
N2 N -0.9753(4) -0.4397(2) -0.2542(6) 0.0405(14) Uani 1 1 d .
N3 N -0.6271(6) -0.3263(4) -0.7212(14) 0.095(3) Uani 1 1 d .
O1 O -0.2017(3) -0.53249(19) -0.6781(5) 0.0441(12) Uani 1 1 d .
O2 O -0.2608(4) -0.61319(19) -0.6536(5) 0.0434(11) Uani 1 1 d .
O3 O -0.0499(4) -0.6082(2) -0.4630(6) 0.0537(14) Uani 1 1 d .
O4 O -0.0254(4) -0.6774(2) -0.6087(6) 0.0655(15) Uani 1 1 d .
O5 O -0.7172(6) -0.3486(4) -0.9613(14) 0.129(4) Uani 1 1 d .

loop_
_atom_site_aniso_label
_atom_site_aniso_U_11
_atom_site_aniso_U_22
_atom_site_aniso_U_33
_atom_site_aniso_U_23
_atom_site_aniso_U_13
_atom_site_aniso_U_12
C1 0.035(4) 0.072(6) 0.040(5) 0.012(4) -0.001(3) -0.009(4)
C2 0.035(4) 0.063(5) 0.042(4) 0.014(4) 0.008(3) 0.000(3)
C3 0.054(5) 0.058(5) 0.055(5) 0.009(4) 0.011(4) 0.001(4)
C4 0.055(5) 0.060(6) 0.081(6) 0.021(5) 0.013(5) 0.014(4)
C5 0.054(5) 0.061(5) 0.059(5) 0.009(4) 0.011(4) 0.000(4)
C6 0.045(4) 0.078(6) 0.048(5) 0.009(4) -0.006(4) 0.012(4)
C7 0.036(4) 0.068(6) 0.060(6) 0.003(4) 0.011(4) 0.009(4)
C8 0.054(5) 0.079(7) 0.073(7) 0.013(5) 0.009(4) 0.008(5)
C9 0.065(6) 0.069(6) 0.072(6) 0.005(5) 0.009(5) 0.000(5)
C10 0.043(4) 0.098(7) 0.040(5) 0.021(5) -0.001(4) -0.008(5)
C11 0.057(5) 0.085(7) 0.033(4) 0.006(4) 0.005(4) -0.008(4)
C12 0.038(4) 0.078(6) 0.039(4) 0.003(4) 0.008(3) -0.004(4)
C13 0.062(5) 0.060(6) 0.057(5) 0.008(4) 0.002(4) 0.009(4)
C14 0.074(6) 0.064(6) 0.074(7) 0.023(5) 0.014(5) 0.013(5)
C15 0.030(4) 0.056(5) 0.034(4) -0.001(3) 0.005(3) 0.006(3)
C16 0.029(3) 0.037(4) 0.054(4) 0.003(3) 0.010(3) 0.003(3)
C17 0.045(4) 0.052(5) 0.092(6) -0.003(4) 0.034(4) -0.004(4)
C18 0.043(5) 0.044(5) 0.118(7) -0.004(5) 0.035(5) 0.004(4)
C19 0.028(3) 0.055(5) 0.065(5) 0.000(4) 0.017(3) 0.001(3)
C20 0.040(4) 0.048(5) 0.083(6) 0.006(4) 0.024(4) 0.009(3)
C21 0.046(5) 0.048(4) 0.067(5) 0.004(4) 0.019(4) 0.007(3)
C22 0.041(4) 0.048(5) 0.066(5) -0.007(4) 0.022(4) 0.007(3)
C23 0.027(3) 0.053(5) 0.063(5) -0.012(4) 0.012(3) 0.003(3)
C24 0.033(4) 0.053(5) 0.049(4) -0.005(3) 0.014(3) 0.004(3)
C25 0.041(4) 0.050(5) 0.058(5) -0.010(4) 0.020(3) 0.000(3)
C26 0.032(4) 0.057(5) 0.052(4) -0.002(3) 0.012(3) -0.003(3)
C27 0.032(4) 0.050(4) 0.063(5) -0.007(4) 0.016(3) -0.001(3)
C28 0.036(4) 0.052(5) 0.059(5) -0.010(3) 0.012(3) -0.001(3)
C29 0.051(6) 0.061(7) 0.208(16) -0.038(9) -0.001(8) 0.002(5)
C30 0.066(7) 0.108(10) 0.168(13) -0.009(9) 0.015(8) -0.001(6)
C31 0.062(6) 0.094(9) 0.185(13) -0.020(9) 0.041(8) -0.020(6)
Co1 0.0261(5) 0.0459(6) 0.0325(5) -0.0023(6) 0.0073(3) -0.0011(6)
N1 0.030(3) 0.046(4) 0.045(4) 0.000(3) 0.000(3) -0.001(3)
N2 0.031(3) 0.053(4) 0.039(3) 0.002(3) 0.009(3) 0.002(3)
N3 0.050(5) 0.097(7) 0.139(9) -0.027(6) 0.019(6) -0.003(4)
O1 0.035(3) 0.046(3) 0.054(3) 0.005(2) 0.015(2) 0.000(2)
O2 0.039(3) 0.042(3) 0.053(3) 0.001(2) 0.020(2) 0.003(2)
O3 0.047(3) 0.061(4) 0.052(3) 0.014(3) 0.005(2) 0.002(3)
O4 0.074(4) 0.074(4) 0.044(3) 0.004(3) -0.005(3) -0.025(3)
O5 0.084(6) 0.109(7) 0.187(10) -0.067(7) 0.004(6) 0.002(5)

loop_
_atom_type_symbol
_atom_type_description
_atom_type_scat_dispersion_real
_atom_type_scat_dispersion_imag
_atom_type_scat_source
C C 0.0181 0.0091 'International Tables Vol C Tables 4.2.6.8 and 6.1.1.4'
H H 0.0000 0.0000 'International Tables Vol C Tables 4.2.6.8 and 6.1.1.4'
N N 0.0311 0.0180 'International Tables Vol C Tables 4.2.6.8 and 6.1.1.4'
O O 0.0492 0.0322 'International Tables Vol C Tables 4.2.6.8 and 6.1.1.4'
Co Co -2.3653 3.6143 'International Tables Vol C Tables 4.2.6.8 and 6.1.1.4'

loop_
_geom_angle_atom_site_label_1
_geom_angle_atom_site_label_2
_geom_angle_atom_site_label_3
_geom_angle
_geom_angle_site_symmetry_1
_geom_angle_site_symmetry_3
O4 C1 O3 121.0(7) . .
O4 C1 C2 119.3(8) . .
O3 C1 C2 119.6(7) . .
C7 C2 C3 119.4(7) . .
C7 C2 C1 118.4(8) . .
C3 C2 C1 122.2(7) . .
C2 C3 C4 118.2(8) . .
C2 C3 H3 120.9 . .
C4 C3 H3 120.9 . .
C5 C4 C3 121.2(8) . .
C5 C4 H4 119.4 . .
C3 C4 H4 119.4 . .
C6 C5 C4 119.4(8) . .
C6 C5 C8 116.2(8) . .
C4 C5 C8 124.4(8) . .
C5 C6 C7 120.3(8) . .
C5 C6 H6 119.9 . .
C7 C6 H6 119.9 . .
C2 C7 C6 121.5(8) . .
C2 C7 H7 119.2 . .
C6 C7 H7 119.2 . .
C9 C8 C5 125.6(10) . .
C9 C8 H8 117.2 . .
C5 C8 H8 117.2 . .
C8 C9 C10 123.9(10) . .
C8 C9 H9 118.1 . .
C10 C9 H9 118.1 . .
C11 C10 C14 117.8(8) . .
C11 C10 C9 118.3(9) . .
C14 C10 C9 123.9(9) . .
C10 C11 C12 119.1(8) . .
C10 C11 H11 120.4 . .
C12 C11 H11 120.4 . .
N1 C12 C11 124.7(8) . .
N1 C12 H12 117.7 . .
C11 C12 H12 117.7 . .
N1 C13 C14 121.6(8) . .
N1 C13 H13 119.2 . .
C14 C13 H13 119.2 . .
C10 C14 C13 119.7(9) . .
C10 C14 H14 120.1 . .
C13 C14 H14 120.1 . .
O2 C15 O1 118.1(6) . .
O2 C15 C16 119.7(6) . .
O1 C15 C16 122.1(6) . .
O2 C15 Co1 62.0(3) . .
O1 C15 Co1 56.2(3) . .
C16 C15 Co1 173.3(5) . .
C21 C16 C17 119.5(7) . .
C21 C16 C15 120.5(6) . .
C17 C16 C15 120.0(6) . .
C16 C17 C18 118.5(7) . .
C16 C17 H17 120.7 . .
C18 C17 H17 120.7 . .
C19 C18 C17 122.2(8) . .
C19 C18 H18 118.9 . .
C17 C18 H18 118.9 . .
C18 C19 C20 118.1(7) . .
C18 C19 C22 119.5(7) . .
C20 C19 C22 122.3(7) . .
C19 C20 C21 119.6(7) . .
C19 C20 H20 120.2 . .
C21 C20 H20 120.2 . .
C16 C21 C20 121.9(7) . .
C16 C21 H21 119.0 . .
C20 C21 H21 119.0 . .
C23 C22 C19 125.5(7) . .
C23 C22 H22 117.3 . .
C19 C22 H22 117.3 . .
C22 C23 C24 124.9(7) . .
C22 C23 H23 117.6 . .
C24 C23 H23 117.6 . .
C28 C24 C25 116.4(6) . .
C28 C24 C23 120.3(7) . .
C25 C24 C23 123.3(7) . .
C26 C25 C24 120.6(7) . .
C26 C25 H25 119.7 . .
C24 C25 H25 119.7 . .
C25 C26 N2 122.5(7) . .
C25 C26 H26 118.7 . .
N2 C26 H26 118.7 . .
N2 C27 C28 123.0(7) . .
N2 C27 H27 118.5 . .
C28 C27 H27 118.5 . .
C24 C28 C27 120.3(7) . .
C24 C28 H28 119.8 . .
C27 C28 H28 119.8 . .
O5 C29 N3 126.9(14) . .
O5 C29 H29 116.6 . .
N3 C29 H29 116.6 . .
N3 C30 H30A 109.5 . .
N3 C30 H30B 109.5 . .
H30A C30 H30B 109.5 . .
N3 C30 H30C 109.5 . .
H30A C30 H30C 109.5 . .
H30B C30 H30C 109.5 . .
N3 C31 H1A 109.5 . .
N3 C31 H1B 109.5 . .
H1A C31 H1B 109.5 . .
N3 C31 H1C 109.5 . .
H1A C31 H1C 109.5 . .
H1B C31 H1C 109.5 . .
N1 Co1 O3 147.7(2) 4_433 .
N1 Co1 O1 107.0(2) 4_433 .
O3 Co1 O1 98.7(2) . .
N1 Co1 N2 97.6(2) 4_433 2_644
O3 Co1 N2 94.9(2) . 2_644
O1 Co1 N2 103.6(2) . 2_644
N1 Co1 O2 85.6(2) 4_433 .
O3 Co1 O2 90.00(19) . .
O1 Co1 O2 61.54(17) . .
N2 Co1 O2 165.0(2) 2_644 .
N1 Co1 O4 90.7(2) 4_433 .
O3 Co1 O4 58.5(2) . .
O1 Co1 O4 152.01(18) . .
N2 Co1 O4 95.0(2) 2_644 .
O2 Co1 O4 99.65(18) . .
N1 Co1 C15 98.2(2) 4_433 .
O3 Co1 C15 93.8(2) . .
O1 Co1 C15 31.1(2) . .
N2 Co1 C15 134.7(2) 2_644 .
O2 Co1 C15 30.5(2) . .
O4 Co1 C15 126.9(2) . .
C12 N1 C13 117.1(7) . .
C12 N1 Co1 124.1(5) . 4_536
C13 N1 Co1 118.6(5) . 4_536
C27 N2 C26 117.0(6) . .
C27 N2 Co1 122.7(5) . 2_445
C26 N2 Co1 120.3(5) . 2_445
C29 N3 C30 122.8(12) . .
C29 N3 C31 121.2(12) . .
C30 N3 C31 116.0(9) . .
C15 O1 Co1 92.8(4) . .
C15 O2 Co1 87.4(4) . .
C1 O3 Co1 97.1(5) . .
C1 O4 Co1 83.3(5) . .

loop_
_geom_bond_atom_site_label_1
_geom_bond_atom_site_label_2
_geom_bond_distance
_geom_bond_site_symmetry_2
C1 O4 1.253(9) .
C1 O3 1.254(10) .
C1 C2 1.498(10) .
C2 C7 1.368(11) .
C2 C3 1.395(11) .
C3 C4 1.425(11) .
C3 H3 0.9400 .
C4 C5 1.374(11) .
C4 H4 0.9400 .
C5 C6 1.362(12) .
C5 C8 1.515(12) .
C6 C7 1.395(11) .
C6 H6 0.9400 .
C7 H7 0.9400 .
C8 C9 1.253(12) .
C8 H8 0.9400 .
C9 C10 1.486(12) .
C9 H9 0.9400 .
C10 C11 1.369(13) .
C10 C14 1.383(13) .
C11 C12 1.390(10) .
C11 H11 0.9400 .
C12 N1 1.325(9) .
C12 H12 0.9400 .
C13 N1 1.342(10) .
C13 C14 1.422(11) .
C13 H13 0.9400 .
C14 H14 0.9400 .
C15 O2 1.264(9) .
C15 O1 1.285(8) .
C15 C16 1.481(9) .
C15 Co1 2.487(7) .
C16 C21 1.362(10) .
C16 C17 1.380(10) .
C17 C18 1.415(10) .
C17 H17 0.9400 .
C18 C19 1.376(10) .
C18 H18 0.9400 .
C19 C20 1.385(10) .
C19 C22 1.469(9) .
C20 C21 1.403(10) .
C20 H20 0.9400 .
C21 H21 0.9400 .
C22 C23 1.323(9) .
C22 H22 0.9400 .
C23 C24 1.470(9) .
C23 H23 0.9400 .
C24 C28 1.380(10) .
C24 C25 1.414(10) .
C25 C26 1.359(10) .
C25 H25 0.9400 .
C26 N2 1.364(9) .
C26 H26 0.9400 .
C27 N2 1.349(9) .
C27 C28 1.381(9) .
C27 H27 0.9400 .
C28 H28 0.9400 .
C29 O5 1.226(17) .
C29 N3 1.309(13) .
C29 H29 0.9400 .
C30 N3 1.456(14) .
C30 H30A 0.9700 .
C30 H30B 0.9700 .
C30 H30C 0.9700 .
C31 N3 1.461(13) .
C31 H1A 0.9700 .
C31 H1B 0.9700 .
C31 H1C 0.9700 .
Co1 N1 2.059(6) 4_433
Co1 O3 2.066(5) .
Co1 O1 2.069(5) .
Co1 N2 2.081(5) 2_644
Co1 O2 2.199(5) .
Co1 O4 2.368(6) .
N1 Co1 2.059(6) 4_536
N2 Co1 2.081(5) 2_445
